data_7017564
loop_
_publ_author_name
'Gong, Yun'
'Qin, Jianbo'
'Wu, Tao'
'Li, Jinghua'
'Yang, Li'
'Cao, Rong'

_publ_section_title
;
 Synthesis, structural characterization and anion-sensing studies of
 metal(ii) complexes based on 3,3',4,4'-oxydiphthalate and N-donor
 ligands.
;
_journal_issue 7
_journal_name_full 'Dalton transactions (Cambridge, England : 2003)'
_journal_page_first 1961
_journal_page_last 1970
_journal_paper_doi 10.1039/c1dt11179e
_journal_volume 41
_journal_year 2012
_chemical_formula_sum 'C28 H14 Mn2 N2 O11'
_chemical_formula_weight 664.29
_chemical_name_systematic
;
?
;
_space_group_IT_number 15
_symmetry_cell_setting monoclinic
_symmetry_space_group_name_Hall '-C 2yc'
_symmetry_space_group_name_H-M 'C 1 2/c 1'
_atom_sites_solution_hydrogens geom
_atom_sites_solution_primary direct
_atom_sites_solution_secondary difmap
_audit_creation_method SHELXL-97
_cell_angle_alpha 90.00
_cell_angle_beta 93.558(3)
_cell_angle_gamma 90.00
_cell_formula_units_Z 8
_cell_length_a 16.348(4)
_cell_length_b 22.823(5)
_cell_length_c 14.011(3)
_cell_measurement_reflns_used 5611
_cell_measurement_temperature 293(2)
_cell_measurement_theta_max 27.4565
_cell_measurement_theta_min 2.3034
_cell_volume 5218(2)
_computing_cell_refinement 'CrystalClear (Rigaku/MSC Inc., 2005)'
_computing_data_collection 'CrystalClear (Rigaku/MSC Inc., 2005)'
_computing_data_reduction 'CrystalClear (Rigaku/MSC Inc., 2005)'
_computing_molecular_graphics 'SHELXTL (Sheldrick, 1997)'
_computing_publication_material 'SHELXTL (Sheldrick, 1997)'
_computing_structure_refinement 'SHELXL97 (Sheldrick, 1997)'
_computing_structure_solution 'SHELXS97 (Sheldrick, 1997)'
_diffrn_ambient_temperature 293(2)
_diffrn_measured_fraction_theta_full 0.995
_diffrn_measured_fraction_theta_max 0.995
_diffrn_measurement_device_type 'Rigaku Saturn 70 diffractometer'
_diffrn_measurement_method '\f and \w scans'
_diffrn_radiation_monochromator graphite
_diffrn_radiation_source 'fine-focus sealed tube'
_diffrn_radiation_type MoK\a
_diffrn_radiation_wavelength 0.71073
_diffrn_reflns_av_R_equivalents 0.0289
_diffrn_reflns_av_sigmaI/netI 0.0255
_diffrn_reflns_limit_h_max 19
_diffrn_reflns_limit_h_min -19
_diffrn_reflns_limit_k_max 25
_diffrn_reflns_limit_k_min -27
_diffrn_reflns_limit_l_max 13
_diffrn_reflns_limit_l_min -16
_diffrn_reflns_number 16528
_diffrn_reflns_theta_full 25.01
_diffrn_reflns_theta_max 25.01
_diffrn_reflns_theta_min 2.06
_exptl_absorpt_coefficient_mu 1.038
_exptl_absorpt_correction_T_max 1.0000
_exptl_absorpt_correction_T_min 0.8880
_exptl_absorpt_correction_type multi-scan
_exptl_absorpt_process_details 'SADABS (Sheldrick, 1996)'
_exptl_crystal_colour Colorless
_exptl_crystal_density_diffrn 1.691
_exptl_crystal_density_method 'not measured'
_exptl_crystal_description Prism
_exptl_crystal_F_000 2672
_exptl_crystal_size_max 0.1400
_exptl_crystal_size_mid 0.1200
_exptl_crystal_size_min 0.0300
_refine_diff_density_max 1.179
_refine_diff_density_min -0.577
_refine_diff_density_rms 0.113
_refine_ls_extinction_method none
_refine_ls_goodness_of_fit_ref 1.106
_refine_ls_hydrogen_treatment none
_refine_ls_matrix_type full
_refine_ls_number_parameters 406
_refine_ls_number_reflns 4580
_refine_ls_number_restraints 0
_refine_ls_restrained_S_all 1.106
_refine_ls_R_factor_all 0.0626
_refine_ls_R_factor_gt 0.0546
_refine_ls_shift/su_max 0.000
_refine_ls_shift/su_mean 0.000
_refine_ls_structure_factor_coef Fsqd
_refine_ls_weighting_details 'calc w=1/[\s^2^(Fo^2^)+(0.1031P)^2^+12.3593P] where P=(Fo^2^+2Fc^2^)/3'
_refine_ls_weighting_scheme calc
_refine_ls_wR_factor_gt 0.1612
_refine_ls_wR_factor_ref 0.1744
_reflns_number_gt 4059
_reflns_number_total 4580
_reflns_threshold_expression >2sigma(I)
_cod_data_source_file c1dt11179e.txt
_cod_data_source_block 041801
_cod_original_sg_symbol_H-M 'C 2/c'
_cod_database_code 7017564

loop_
_symmetry_equiv_pos_as_xyz
'x, y, z'
'-x, y, -z+1/2'
'x+1/2, y+1/2, z'
'-x+1/2, y+1/2, -z+1/2'
'-x, -y, -z'
'x, -y, z-1/2'
'-x+1/2, -y+1/2, -z'
'x+1/2, -y+1/2, z-1/2'

loop_
_atom_site_label
_atom_site_type_symbol
_atom_site_fract_x
_atom_site_fract_y
_atom_site_fract_z
_atom_site_U_iso_or_equiv
_atom_site_adp_type
_atom_site_occupancy
_atom_site_symmetry_multiplicity
_atom_site_calc_flag
_atom_site_refinement_flags
C24 C 0.0981(2) 0.36415(16) 0.5598(3) 0.0345(8) Uani 1 1 d .
Mn1 Mn 0.25711(3) 0.41446(3) 0.57426(5) 0.0366(2) Uani 1 1 d .
O7 O 0.16251(18) 0.35126(14) 0.6054(2) 0.0516(8) Uani 1 1 d .
O2 O 0.2590(2) 0.46943(13) 0.3431(2) 0.0559(9) Uani 1 1 d .
O1 O 0.2777(2) 0.38803(14) 0.4279(2) 0.0497(8) Uani 1 1 d .
C10 C 0.2662(2) 0.41481(16) 0.3514(3) 0.0358(9) Uani 1 1 d .
O3 O 0.1035(2) 0.40625(17) 0.2833(3) 0.0619(10) Uani 1 1 d .
O4 O 0.4363(2) 0.30474(13) 0.1405(3) 0.0592(9) Uani 1 1 d .
O6 O 0.2133(2) 0.45198(15) 0.7089(3) 0.0586(9) Uani 1 1 d .
C25 C 0.0194(2) 0.33952(16) 0.5931(3) 0.0325(8) Uani 1 1 d .
N2 N 0.3852(2) 0.45265(17) 0.6080(3) 0.0456(9) Uani 1 1 d .
O8 O 0.0965(2) 0.39555(19) 0.4882(3) 0.0715(11) Uani 1 1 d .
O5 O 0.2238(2) 0.50344(14) 0.5198(2) 0.0568(8) Uani 1 1 d .
C6 C 0.3481(3) 0.35500(18) 0.2423(3) 0.0443(10) Uani 1 1 d .
H6 H 0.3906 0.3556 0.2896 0.053 Uiso 1 1 calc R
C27 C -0.0445(2) 0.37626(17) 0.6189(3) 0.0374(9) Uani 1 1 d .
C2 C 0.2090(2) 0.37738(17) 0.1885(3) 0.0392(9) Uani 1 1 d .
C9 C 0.1250(2) 0.40083(16) 0.2015(3) 0.0347(8) Uani 1 1 d .
C5 C 0.3596(3) 0.32884(19) 0.1553(4) 0.0486(11) Uani 1 1 d .
N1 N 0.3443(2) 0.33796(16) 0.6142(3) 0.0437(8) Uani 1 1 d .
C1 C 0.2726(2) 0.38064(17) 0.2595(3) 0.0395(9) Uani 1 1 d .
C16 C 0.4248(3) 0.3515(2) 0.6198(3) 0.0469(11) Uani 1 1 d .
C26 C 0.0104(2) 0.27936(17) 0.6007(3) 0.0378(9) Uani 1 1 d .
H26 H 0.0525 0.2547 0.5841 0.045 Uiso 1 1 calc R
O9 O -0.0831(3) 0.4131(2) 0.3717(3) 0.0884(15) Uani 1 1 d .
C8 C 0.4390(3) 0.24410(18) 0.1330(3) 0.0432(10) Uani 1 1 d .
C3 C 0.2228(3) 0.3515(2) 0.1003(4) 0.0536(12) Uani 1 1 d .
H3 H 0.1808 0.3507 0.0524 0.064 Uiso 1 1 calc R
C15 C 0.4467(3) 0.4123(2) 0.6181(3) 0.0475(11) Uani 1 1 d .
C19 C 0.5905(3) 0.3839(4) 0.6350(4) 0.083(2) Uani 1 1 d .
H19 H 0.6456 0.3943 0.6404 0.100 Uiso 1 1 calc R
C4 C 0.2977(3) 0.3271(2) 0.0833(4) 0.0557(12) Uani 1 1 d .
H4 H 0.3064 0.3099 0.0246 0.067 Uiso 1 1 calc R
C28 C -0.1143(3) 0.35178(19) 0.6523(4) 0.0497(11) Uani 1 1 d .
H28 H -0.1560 0.3763 0.6706 0.060 Uiso 1 1 calc R
C17 C 0.4864(3) 0.3077(3) 0.6286(3) 0.0626(15) Uani 1 1 d .
C14 C 0.5300(3) 0.4290(3) 0.6269(4) 0.0680(16) Uani 1 1 d .
C20 C 0.3227(3) 0.2817(2) 0.6186(4) 0.0543(12) Uani 1 1 d .
H20 H 0.2673 0.2722 0.6154 0.065 Uiso 1 1 calc R
C7 C 0.3760(3) 0.2081(2) 0.1592(4) 0.0539(12) Uani 1 1 d .
H7 H 0.3282 0.2240 0.1809 0.065 Uiso 1 1 calc R
C21 C 0.3806(4) 0.2361(2) 0.6281(4) 0.0682(15) Uani 1 1 d .
H21 H 0.3636 0.1973 0.6310 0.082 Uiso 1 1 calc R
C11 C 0.4045(3) 0.5092(2) 0.6098(4) 0.0624(13) Uani 1 1 d .
H11 H 0.3626 0.5367 0.6042 0.075 Uiso 1 1 calc R
C22 C 0.4605(4) 0.2494(3) 0.6327(4) 0.0705(17) Uani 1 1 d .
H22 H 0.4992 0.2196 0.6388 0.085 Uiso 1 1 calc R
C13 C 0.5474(4) 0.4891(4) 0.6279(4) 0.083(2) Uani 1 1 d .
H13 H 0.6015 0.5017 0.6341 0.100 Uiso 1 1 calc R
C23 C 0.0376(3) 0.55843(18) 0.3814(3) 0.0430(10) Uani 1 1 d .
C18 C 0.5703(4) 0.3269(4) 0.6351(4) 0.084(2) Uani 1 1 d .
H18 H 0.6118 0.2990 0.6396 0.101 Uiso 1 1 calc R
C12 C 0.4860(5) 0.5287(3) 0.6199(5) 0.085(2) Uani 1 1 d .
H12 H 0.4976 0.5686 0.6211 0.102 Uiso 1 1 calc R
Mn2 Mn 0.03391(4) 0.44515(3) 0.38616(5) 0.0386(2) Uani 1 1 d .
O10 O 0.0137(7) 0.5306(3) 0.4527(6) 0.084(3) Uani 0.50 1 d P
O11 O 0.0761(7) 0.5298(3) 0.3255(8) 0.079(3) Uani 0.50 1 d P
O11' O 0.0912(4) 0.5277(3) 0.3957(6) 0.0449(15) Uani 0.50 1 d P
O10' O -0.0377(4) 0.5362(2) 0.3510(5) 0.0448(14) Uani 0.50 1 d P

loop_
_atom_site_aniso_label
_atom_site_aniso_U_11
_atom_site_aniso_U_22
_atom_site_aniso_U_33
_atom_site_aniso_U_23
_atom_site_aniso_U_13
_atom_site_aniso_U_12
C24 0.032(2) 0.0271(17) 0.045(2) 0.0010(16) 0.0107(17) -0.0014(15)
Mn1 0.0287(4) 0.0365(4) 0.0449(4) 0.0055(3) 0.0048(3) -0.0038(2)
O7 0.0294(16) 0.0580(19) 0.067(2) 0.0077(16) -0.0025(14) -0.0106(13)
O2 0.082(2) 0.0378(16) 0.0475(18) -0.0012(14) 0.0016(17) 0.0071(15)
O1 0.0504(19) 0.0559(18) 0.0434(17) 0.0092(15) 0.0073(14) 0.0116(15)
C10 0.0273(19) 0.036(2) 0.044(2) 0.0017(17) -0.0012(16) -0.0001(15)
O3 0.050(2) 0.083(2) 0.055(2) 0.0053(18) 0.0204(16) 0.0205(17)
O4 0.0418(18) 0.0399(16) 0.098(3) -0.0082(17) 0.0226(18) 0.0100(13)
O6 0.061(2) 0.059(2) 0.059(2) -0.0137(16) 0.0236(17) -0.0098(16)
C25 0.0298(19) 0.0329(19) 0.0349(19) 0.0016(15) 0.0032(15) -0.0042(15)
N2 0.0353(19) 0.054(2) 0.047(2) -0.0006(17) 0.0037(15) -0.0097(16)
O8 0.052(2) 0.088(3) 0.077(3) 0.048(2) 0.0251(18) 0.0109(19)
O5 0.068(2) 0.0414(17) 0.060(2) 0.0007(15) -0.0047(17) 0.0043(15)
C6 0.037(2) 0.041(2) 0.055(3) -0.0032(19) 0.0027(19) 0.0066(17)
C27 0.033(2) 0.031(2) 0.048(2) -0.0009(17) 0.0074(17) -0.0015(15)
C2 0.030(2) 0.037(2) 0.050(2) -0.0099(18) 0.0012(17) 0.0062(16)
C9 0.030(2) 0.0336(19) 0.041(2) -0.0058(17) 0.0036(17) 0.0035(15)
C5 0.042(2) 0.041(2) 0.064(3) -0.004(2) 0.015(2) 0.0086(18)
N1 0.038(2) 0.048(2) 0.045(2) 0.0049(16) 0.0030(15) 0.0057(15)
C1 0.034(2) 0.0314(19) 0.054(2) -0.0014(18) 0.0029(18) 0.0055(15)
C16 0.037(2) 0.070(3) 0.034(2) 0.003(2) 0.0028(17) 0.012(2)
C26 0.031(2) 0.0306(19) 0.052(2) 0.0035(17) 0.0059(17) -0.0029(15)
O9 0.057(2) 0.156(5) 0.050(2) 0.008(2) -0.0142(18) -0.048(3)
C8 0.037(2) 0.035(2) 0.058(3) -0.0035(19) 0.0059(19) 0.0052(17)
C3 0.046(3) 0.063(3) 0.051(3) -0.013(2) 0.003(2) 0.010(2)
C15 0.032(2) 0.077(3) 0.034(2) -0.001(2) 0.0011(17) -0.007(2)
C19 0.029(3) 0.165(7) 0.057(3) -0.001(4) 0.002(2) 0.008(4)
C4 0.054(3) 0.058(3) 0.057(3) -0.015(2) 0.010(2) 0.015(2)
C28 0.038(2) 0.041(2) 0.072(3) 0.001(2) 0.021(2) 0.0009(18)
C17 0.050(3) 0.098(4) 0.040(3) 0.006(3) 0.008(2) 0.031(3)
C14 0.034(3) 0.128(5) 0.042(3) -0.006(3) 0.004(2) -0.018(3)
C20 0.062(3) 0.045(2) 0.055(3) 0.009(2) 0.006(2) 0.006(2)
C7 0.039(2) 0.047(2) 0.078(3) -0.004(2) 0.023(2) 0.0076(19)
C21 0.093(5) 0.052(3) 0.060(3) 0.005(2) 0.008(3) 0.025(3)
C11 0.057(3) 0.062(3) 0.068(3) -0.005(3) 0.004(2) -0.023(2)
C22 0.082(4) 0.081(4) 0.049(3) 0.006(3) 0.008(3) 0.044(3)
C13 0.047(3) 0.134(6) 0.068(4) -0.017(4) 0.003(3) -0.041(4)
C23 0.050(3) 0.037(2) 0.045(2) -0.0026(18) 0.020(2) -0.002(2)
C18 0.049(3) 0.151(7) 0.054(3) 0.002(4) 0.005(3) 0.041(4)
C12 0.076(4) 0.097(5) 0.082(4) -0.019(4) 0.011(3) -0.050(4)
Mn2 0.0338(4) 0.0316(4) 0.0503(4) 0.0010(3) 0.0018(3) -0.0012(2)
O10 0.157(9) 0.037(3) 0.066(5) -0.013(3) 0.059(5) -0.027(4)
O11 0.113(8) 0.042(4) 0.090(6) 0.003(5) 0.060(6) 0.011(4)
O11' 0.033(3) 0.028(3) 0.073(5) 0.002(3) -0.006(3) 0.006(2)
O10' 0.038(3) 0.035(3) 0.061(4) -0.003(3) 0.004(3) -0.005(2)

loop_
_atom_type_symbol
_atom_type_description
_atom_type_scat_dispersion_real
_atom_type_scat_dispersion_imag
_atom_type_scat_source
C C 0.0033 0.0016 'International Tables Vol C Tables 4.2.6.8 and 6.1.1.4'
H H 0.0000 0.0000 'International Tables Vol C Tables 4.2.6.8 and 6.1.1.4'
N N 0.0061 0.0033 'International Tables Vol C Tables 4.2.6.8 and 6.1.1.4'
O O 0.0106 0.0060 'International Tables Vol C Tables 4.2.6.8 and 6.1.1.4'
Mn Mn 0.3368 0.7283 'International Tables Vol C Tables 4.2.6.8 and 6.1.1.4'

loop_
_geom_angle_atom_site_label_1
_geom_angle_atom_site_label_2
_geom_angle_atom_site_label_3
_geom_angle
_geom_angle_site_symmetry_1
_geom_angle_site_symmetry_3
O8 C24 O7 122.4(4) . .
O8 C24 C25 119.6(4) . .
O7 C24 C25 118.0(3) . .
O7 Mn1 O1 99.08(13) . .
O7 Mn1 O5 120.74(13) . .
O1 Mn1 O5 88.77(12) . .
O7 Mn1 O6 79.37(13) . .
O1 Mn1 O6 167.65(14) . .
O5 Mn1 O6 81.68(13) . .
O7 Mn1 N2 149.53(13) . .
O1 Mn1 N2 96.13(13) . .
O5 Mn1 N2 85.69(14) . .
O6 Mn1 N2 90.97(14) . .
O7 Mn1 N1 83.44(13) . .
O1 Mn1 N1 83.65(12) . .
O5 Mn1 N1 155.60(14) . .
O6 Mn1 N1 108.20(14) . .
N2 Mn1 N1 72.17(14) . .
C24 O7 Mn1 109.4(3) . .
C10 O1 Mn1 130.8(3) . .
O1 C10 O2 125.3(4) . .
O1 C10 C1 117.9(3) . .
O2 C10 C1 116.3(4) . .
C9 O3 Mn2 152.6(3) . .
C8 O4 C5 115.9(3) . .
C26 C25 C27 119.3(3) . .
C26 C25 C24 119.3(3) . .
C27 C25 C24 121.4(3) . .
C11 N2 C15 118.8(4) . .
C11 N2 Mn1 125.9(4) . .
C15 N2 Mn1 115.0(3) . .
C24 O8 Mn2 151.1(3) . .
C5 C6 C1 120.2(4) . .
C28 C27 C25 119.3(4) . .
C28 C27 C23 118.0(4) . 5_566
C25 C27 C23 122.5(3) . 5_566
C1 C2 C3 119.9(4) . .
C1 C2 C9 122.8(4) . .
C3 C2 C9 117.3(4) . .
O3 C9 O9 125.4(4) . 2
O3 C9 C2 118.0(4) . .
O9 C9 C2 116.6(4) 2 .
C6 C5 C4 121.4(4) . .
C6 C5 O4 118.3(4) . .
C4 C5 O4 120.2(4) . .
C20 N1 C16 118.5(4) . .
C20 N1 Mn1 125.5(3) . .
C16 N1 Mn1 115.3(3) . .
C2 C1 C6 118.7(4) . .
C2 C1 C10 123.1(3) . .
C6 C1 C10 118.0(4) . .
N1 C16 C17 121.9(5) . .
N1 C16 C15 117.7(4) . .
C17 C16 C15 120.4(5) . .
C25 C26 C8 120.2(4) . 8_456
C9 O9 Mn2 129.3(3) 2 .
C7 C8 C26 120.9(4) . 8
C7 C8 O4 122.9(4) . .
C26 C8 O4 116.2(4) 8 .
C4 C3 C2 121.1(5) . .
N2 C15 C14 121.7(5) . .
N2 C15 C16 118.2(4) . .
C14 C15 C16 120.1(5) . .
C18 C19 C14 122.0(6) . .
C3 C4 C5 118.7(4) . .
C27 C28 C7 121.7(4) . 8_456
C22 C17 C16 117.3(5) . .
C22 C17 C18 125.3(6) . .
C16 C17 C18 117.4(6) . .
C13 C14 C15 117.4(6) . .
C13 C14 C19 124.5(6) . .
C15 C14 C19 118.1(6) . .
N1 C20 C21 122.5(5) . .
C28 C7 C8 118.6(4) 8 .
C22 C21 C20 119.0(6) . .
N2 C11 C12 122.3(6) . .
C21 C22 C17 120.7(5) . .
C12 C13 C14 120.4(5) . .
O11' C23 O11 50.1(6) . .
O11' C23 O10 79.8(7) . .
O11 C23 O10 115.6(6) . .
O11' C23 O10' 119.7(5) . .
O11 C23 O10' 95.2(7) . .
O10 C23 O10' 75.2(6) . .
O11' C23 C27 124.1(5) . 5_566
O11 C23 C27 119.3(5) . 5_566
O10 C23 C27 122.0(4) . 5_566
O10' C23 C27 115.7(4) . 5_566
O11' C23 Mn2 52.8(3) . .
O11 C23 Mn2 59.8(4) . .
O10 C23 Mn2 57.9(3) . .
O10' C23 Mn2 67.5(3) . .
C27 C23 Mn2 176.8(3) 5_566 .
C19 C18 C17 122.0(6) . .
C13 C12 C11 119.4(6) . .
O9 Mn2 O8 107.15(17) . .
O9 Mn2 O3 108.99(18) . .
O8 Mn2 O3 88.66(15) . .
O9 Mn2 O11' 137.4(2) . .
O8 Mn2 O11' 104.5(2) . .
O3 Mn2 O11' 99.5(2) . .
O9 Mn2 O10 101.3(3) . .
O8 Mn2 O10 106.0(3) . .
O3 Mn2 O10 140.7(2) . .
O11' Mn2 O10 41.9(3) . .
O9 Mn2 O11 125.4(3) . .
O8 Mn2 O11 126.2(4) . .
O3 Mn2 O11 84.9(2) . .
O11' Mn2 O11 26.4(3) . .
O10 Mn2 O11 56.8(3) . .
O9 Mn2 O10' 81.4(2) . .
O8 Mn2 O10' 146.2(2) . .
O3 Mn2 O10' 120.11(18) . .
O11' Mn2 O10' 56.7(2) . .
O10 Mn2 O10' 40.6(3) . .
O11 Mn2 O10' 48.5(3) . .
O9 Mn2 O10 80.0(3) . 5_566
O8 Mn2 O10 70.2(3) . 5_566
O3 Mn2 O10 158.8(3) . 5_566
O11' Mn2 O10 84.6(3) . 5_566
O10 Mn2 O10 49.8(3) . 5_566
O11 Mn2 O10 105.8(3) . 5_566
O10' Mn2 O10 79.6(3) . 5_566
O9 Mn2 C23 112.21(19) . .
O8 Mn2 C23 124.02(17) . .
O3 Mn2 C23 113.10(14) . .
O11' Mn2 C23 25.29(19) . .
O10 Mn2 C23 29.3(2) . .
O11 Mn2 C23 28.2(2) . .
O10' Mn2 C23 31.62(17) . .
O10 Mn2 C23 79.09(18) 5_566 .
C23 O10 O11' 46.2(4) . .
C23 O10 O10' 55.4(5) . .
O11' O10 O10' 86.8(5) . .
C23 O10 Mn2 92.8(4) . .
O11' O10 Mn2 65.9(3) . .
O10' O10 Mn2 77.3(3) . .
C23 O10 Mn2 137.0(5) . 5_566
O11' O10 Mn2 142.3(7) . 5_566
O10' O10 Mn2 127.3(6) . 5_566
Mn2 O10 Mn2 130.2(3) . 5_566
O11' O11 C23 60.1(6) . .
O11' O11 Mn2 69.5(6) . .
C23 O11 Mn2 92.0(5) . .
O11 O11' C23 69.8(7) . .
O11 O11' O10 110.3(9) . .
C23 O11' O10 54.0(5) . .
O11 O11' Mn2 84.2(7) . .
C23 O11' Mn2 101.9(4) . .
O10 O11' Mn2 72.2(3) . .
C23 O10' O10 49.4(4) . .
C23 O10' Mn2 80.9(3) . .
O10 O10' Mn2 62.2(3) . .

loop_
_geom_bond_atom_site_label_1
_geom_bond_atom_site_label_2
_geom_bond_distance
_geom_bond_site_symmetry_2
C24 O8 1.232(5) .
C24 O7 1.232(5) .
C24 C25 1.506(5) .
Mn1 O7 2.179(3) .
Mn1 O1 2.183(3) .
Mn1 O5 2.225(3) .
Mn1 O6 2.231(3) .
Mn1 N2 2.291(4) .
Mn1 N1 2.301(4) .
O2 C10 1.257(5) .
O1 C10 1.238(5) .
C10 C1 1.514(6) .
O3 C9 1.226(5) .
O3 Mn2 2.088(3) .
O4 C8 1.389(5) .
O4 C5 1.395(5) .
C25 C26 1.386(5) .
C25 C27 1.404(5) .
N2 C11 1.327(7) .
N2 C15 1.365(6) .
O8 Mn2 2.046(4) .
C6 C5 1.381(6) .
C6 C1 1.400(6) .
C27 C28 1.378(6) .
C27 C23 1.495(6) 5_566
C2 C1 1.396(6) .
C2 C3 1.401(6) .
C2 C9 1.496(5) .
C9 O9 1.230(5) 2
C5 C4 1.385(7) .
N1 C20 1.335(6) .
N1 C16 1.349(6) .
C16 C17 1.418(7) .
C16 C15 1.433(7) .
C26 C8 1.386(6) 8_456
O9 C9 1.230(5) 2
O9 Mn2 2.046(4) .
C8 C7 1.384(6) .
C8 C26 1.386(6) 8
C3 C4 1.377(7) .
C15 C14 1.412(7) .
C19 C18 1.341(11) .
C19 C14 1.428(10) .
C28 C7 1.380(6) 8_456
C17 C22 1.399(9) .
C17 C18 1.437(9) .
C14 C13 1.399(10) .
C20 C21 1.407(7) .
C7 C28 1.380(6) 8
C21 C22 1.339(9) .
C11 C12 1.404(8) .
C13 C12 1.351(11) .
C23 O11' 1.130(7) .
C23 O11 1.223(8) .
C23 O10 1.266(8) .
C23 O10' 1.374(7) .
C23 C27 1.495(6) 5_566
C23 Mn2 2.587(4) .
Mn2 O11' 2.105(6) .
Mn2 O10 2.195(7) .
Mn2 O11 2.236(8) .
Mn2 O10' 2.421(6) .
Mn2 O10 2.496(7) 5_566
O10 O11' 1.540(11) .
O10 O10' 1.614(12) .
O10 Mn2 2.496(7) 5_566
O11 O11' 0.999(10) .
